data_1572039
loop_
_publ_author_name
'Nascimento, Mitchell A.'
'LaPierre, Etienne A.'
'Patrick, Brian O.'
'Watson, Jade E. T.'
'Watanabe, Lara'
'Rawson, Jeremy'
'Hering-Junghans, Christian'
'Manners, Ian'

_publ_section_title
;
 1,3-Dipolar cyclisation reactions of nitriles with sterically encumbered
 cyclic triphosphanes: synthesis and electronic structure of
 phosphorus-rich heterocycles with tunable colour.
;
_journal_issue 30
_journal_name_full 'Chemical science'
_journal_page_first 12006
_journal_page_last 12016
_journal_paper_doi 10.1039/d4sc02497d
_journal_volume 15
_journal_year 2024
_chemical_formula_moiety 'C38 H54 N P3'
_chemical_formula_sum 'C38 H54 N P3'
_chemical_formula_weight 617.73
_space_group_crystal_system triclinic
_space_group_IT_number 2
_space_group_name_Hall '-P 1'
_space_group_name_H-M_alt 'P -1'
_atom_sites_solution_hydrogens geom
_atom_sites_solution_primary dual
_audit_creation_date 2022-05-28
_audit_creation_method
;
Olex2 1.3
(compiled 2020.11.12 svn.r5f609507 for OlexSys, GUI svn.r6408)
;
_audit_update_record
;
2023-09-05 deposited with the CCDC.	2024-07-01 downloaded from the CCDC.
;
_cell_angle_alpha 80.276(2)
_cell_angle_beta 79.095(2)
_cell_angle_gamma 63.100(2)
_cell_formula_units_Z 2
_cell_length_a 11.3450(8)
_cell_length_b 11.9683(8)
_cell_length_c 15.3035(10)
_cell_measurement_reflns_used 9923
_cell_measurement_temperature 100
_cell_measurement_theta_max 30.549
_cell_measurement_theta_min 2.243
_cell_volume 1811.4(2)
_computing_cell_refinement 'SAINT V8.40B (2016)'
_computing_data_reduction 'SAINT V8.40B (2016)'
_computing_molecular_graphics 'Olex2 1.3 (Dolomanov et al., 2009)'
_computing_publication_material 'Olex2 1.3 (Dolomanov et al., 2009)'
_computing_structure_refinement 'SHELXL 2018/3 (Sheldrick, 2015)'
_computing_structure_solution 'SHELXT 2018/2 (Sheldrick, 2018)'
_diffrn_ambient_temperature 100
_diffrn_measured_fraction_theta_full 1.000
_diffrn_measured_fraction_theta_max 0.994
_diffrn_measurement_device_type 'Bruker APEX-II CCD'
_diffrn_measurement_method '\f and \w scans'
_diffrn_radiation_type MoK\a
_diffrn_radiation_wavelength 0.71073
_diffrn_reflns_av_R_equivalents 0.0357
_diffrn_reflns_av_unetI/netI 0.0328
_diffrn_reflns_Laue_measured_fraction_full 1.000
_diffrn_reflns_Laue_measured_fraction_max 0.994
_diffrn_reflns_limit_h_max 16
_diffrn_reflns_limit_h_min -16
_diffrn_reflns_limit_k_max 17
_diffrn_reflns_limit_k_min -17
_diffrn_reflns_limit_l_max 21
_diffrn_reflns_limit_l_min -21
_diffrn_reflns_number 53484
_diffrn_reflns_point_group_measured_fraction_full 1.000
_diffrn_reflns_point_group_measured_fraction_max 0.994
_diffrn_reflns_theta_full 25.242
_diffrn_reflns_theta_max 30.617
_diffrn_reflns_theta_min 1.361
_diffrn_source_current 30.0
_diffrn_source_power 1.35
_diffrn_source_voltage 45.0
_diffrn_standards_number 0
_exptl_absorpt_coefficient_mu 0.190
_exptl_absorpt_correction_T_max 0.7461
_exptl_absorpt_correction_T_min 0.7185
_exptl_absorpt_correction_type none
_exptl_absorpt_process_details
;
SADABS-2016/2 (Bruker,2016/2) was used for absorption correction.
wR2(int) was 0.0446 before and 0.0421 after correction.
The Ratio of minimum to maximum transmission is 0.9630.
The \l/2 correction factor is Not present.
;
_exptl_crystal_colour yellow
_exptl_crystal_colour_primary yellow
_exptl_crystal_density_diffrn 1.133
_exptl_crystal_description irregular
_exptl_crystal_F_000 668
_exptl_crystal_recrystallization_method Acetonitrile
_exptl_crystal_size_max 0.26
_exptl_crystal_size_mid 0.14
_exptl_crystal_size_min 0.09
_refine_diff_density_max 0.435
_refine_diff_density_min -0.189
_refine_diff_density_rms 0.052
_refine_ls_extinction_method none
_refine_ls_goodness_of_fit_ref 0.930
_refine_ls_hydrogen_treatment constr
_refine_ls_matrix_type full
_refine_ls_number_parameters 392
_refine_ls_number_reflns 11113
_refine_ls_number_restraints 0
_refine_ls_restrained_S_all 0.930
_refine_ls_R_factor_all 0.0523
_refine_ls_R_factor_gt 0.0363
_refine_ls_shift/su_max 0.001
_refine_ls_shift/su_mean 0.000
_refine_ls_structure_factor_coef Fsqd
_refine_ls_weighting_details 'w=1/[\s^2^(Fo^2^)+(0.1000P)^2^] where P=(Fo^2^+2Fc^2^)/3'
_refine_ls_weighting_scheme calc
_refine_ls_wR_factor_gt 0.1134
_refine_ls_wR_factor_ref 0.1289
_reflns_Friedel_coverage 0.000
_reflns_number_gt 8801
_reflns_number_total 11113
_reflns_threshold_expression 'I > 2\s(I)'
_cod_data_source_file d4sc02497d4.cif
_cod_data_source_block im050
_cod_depositor_comments 'Adding full bibliography for 1572027--1572043.cif.'
_cod_database_code 1572039
_shelx_shelxl_version_number 2018/3
_shelx_space_group_comment
;
The symmetry employed for this shelxl refinement is uniquely defined
by the following loop, which should always be used as a source of
symmetry information in preference to the above space-group names.
They are only intended as comments.
;
_shelx_estimated_absorpt_t_max 0.983
_shelx_estimated_absorpt_t_min 0.952
_olex2_refinement_description
;
1.a Ternary CH refined with riding coordinates:
 C33(H33), C9(H9), C36(H36), C12(H12), C24(H24), C21(H21)
1.b Aromatic/amide H refined with riding coordinates:
 C31(H31), C17(H17), C30(H30), C19(H19), C29(H29), C18(H18), C5(H5), C7(H7),
 C6(H6)
1.c Idealised Me refined as rotating group:
 C2(H2A,H2B,H2C), C34(H34A,H34B,H34C), C11(H11A,H11B,H11C), C35(H35A,H35B,
 H35C), C10(H10A,H10B,H10C), C37(H37A,H37B,H37C), C14(H14A,H14B,H14C), C38(H38A,
 H38B,H38C), C23(H23A,H23B,H23C), C25(H25A,H25B,H25C), C26(H26A,H26B,H26C),
 C13(H13A,H13B,H13C), C22(H22A,H22B,H22C)
;
_olex2_submission_original_sample_id MAN241
_olex2_submission_special_instructions 'No special instructions were received'

loop_
_space_group_symop_operation_xyz
'x, y, z'
'-x, -y, -z'

loop_
_atom_site_label
_atom_site_type_symbol
_atom_site_fract_x
_atom_site_fract_y
_atom_site_fract_z
_atom_site_U_iso_or_equiv
_atom_site_adp_type
_atom_site_occupancy
_atom_site_site_symmetry_order
_atom_site_calc_flag
_atom_site_refinement_flags_posn
_atom_site_refinement_flags_adp
_atom_site_refinement_flags_occupancy
_atom_site_disorder_assembly
_atom_site_disorder_group
P2 P 0.39838(3) 0.68070(3) 0.72983(2) 0.01285(7) Uani 1 1 d . . . . .
P1 P 0.58658(3) 0.60251(3) 0.79587(2) 0.01369(7) Uani 1 1 d . . . . .
P3 P 0.28923(3) 0.62702(3) 0.85064(2) 0.01471(8) Uani 1 1 d . . . . .
N1 N 0.55589(10) 0.49075(9) 0.86929(6) 0.01614(19) Uani 1 1 d . . . . .
C3 C 0.20392(11) 0.55136(11) 0.80746(8) 0.0152(2) Uani 1 1 d . . . . .
C15 C 0.31822(11) 0.85495(10) 0.72200(8) 0.0145(2) Uani 1 1 d . . . . .
C16 C 0.25804(11) 0.91180(11) 0.64230(8) 0.0168(2) Uani 1 1 d . . . . .
C1 C 0.43924(12) 0.49547(11) 0.89125(7) 0.0152(2) Uani 1 1 d . . . . .
C20 C 0.31426(12) 0.93158(11) 0.78449(8) 0.0172(2) Uani 1 1 d . . . . .
C8 C 0.26467(12) 0.46437(11) 0.74190(8) 0.0166(2) Uani 1 1 d . . . . .
C27 C 0.70844(11) 0.51568(11) 0.70336(7) 0.0146(2) Uani 1 1 d . . . . .
C31 C 0.86701(12) 0.33788(12) 0.62341(9) 0.0212(2) Uani 1 1 d . . . . .
H31 H 0.915397 0.249534 0.620568 0.025 Uiso 1 1 calc R U . . .
C32 C 0.78345(11) 0.38299(11) 0.70162(8) 0.0166(2) Uani 1 1 d . . . . .
C28 C 0.72852(11) 0.59745(12) 0.62960(8) 0.0168(2) Uani 1 1 d . . . . .
C4 C 0.06542(12) 0.59584(11) 0.83750(8) 0.0190(2) Uani 1 1 d . . . . .
C33 C 0.78460(12) 0.28957(11) 0.78304(9) 0.0206(2) Uani 1 1 d . . . . .
H33 H 0.690086 0.313925 0.810579 0.025 Uiso 1 1 calc R U . . .
C17 C 0.20111(13) 1.04273(12) 0.62610(9) 0.0226(3) Uani 1 1 d . . . . .
H17 H 0.161176 1.081353 0.572989 0.027 Uiso 1 1 calc R U . . .
C30 C 0.88170(13) 0.41778(13) 0.54973(9) 0.0233(3) Uani 1 1 d . . . . .
H30 H 0.937089 0.384223 0.496747 0.028 Uiso 1 1 calc R U . . .
C19 C 0.25679(13) 1.06223(12) 0.76395(9) 0.0234(3) Uani 1 1 d . . . . .
H19 H 0.255728 1.114250 0.804888 0.028 Uiso 1 1 calc R U . . .
C29 C 0.81537(12) 0.54634(13) 0.55382(8) 0.0212(2) Uani 1 1 d . . . . .
H29 H 0.828970 0.600887 0.504385 0.025 Uiso 1 1 calc R U . . .
C2 C 0.41752(14) 0.39732(13) 0.95822(8) 0.0223(3) Uani 1 1 d . . . . .
H2A H 0.358906 0.436966 1.010996 0.033 Uiso 1 1 calc R U . . .
H2B H 0.503357 0.333660 0.975869 0.033 Uiso 1 1 calc R U . . .
H2C H 0.376118 0.357225 0.931539 0.033 Uiso 1 1 calc R U . . .
C9 C 0.41340(12) 0.40104(11) 0.70982(8) 0.0183(2) Uani 1 1 d . . . . .
H9 H 0.458369 0.435630 0.740531 0.022 Uiso 1 1 calc R U . . .
C36 C 0.66353(12) 0.74048(11) 0.62918(8) 0.0195(2) Uani 1 1 d . . . . .
H36 H 0.594645 0.762670 0.682897 0.023 Uiso 1 1 calc R U . . .
C12 C -0.00470(13) 0.69000(12) 0.90799(9) 0.0237(3) Uani 1 1 d . . . . .
H12 H 0.061092 0.674042 0.949207 0.028 Uiso 1 1 calc R U . . .
C18 C 0.20155(13) 1.11744(12) 0.68561(10) 0.0255(3) Uani 1 1 d . . . . .
H18 H 0.164055 1.206303 0.672712 0.031 Uiso 1 1 calc R U . . .
C24 C 0.24504(13) 0.83608(12) 0.57674(8) 0.0209(2) Uani 1 1 d . . . . .
H24 H 0.324687 0.752453 0.577324 0.025 Uiso 1 1 calc R U . . .
C5 C -0.00931(13) 0.55579(13) 0.79947(10) 0.0260(3) Uani 1 1 d . . . . .
H5 H -0.101703 0.583946 0.819988 0.031 Uiso 1 1 calc R U . . .
C21 C 0.36595(14) 0.88180(12) 0.87439(8) 0.0226(3) Uani 1 1 d . . . . .
H21 H 0.401462 0.788064 0.879721 0.027 Uiso 1 1 calc R U . . .
C34 C 0.85982(14) 0.29939(14) 0.85284(10) 0.0282(3) Uani 1 1 d . . . . .
H34A H 0.954030 0.272123 0.828801 0.042 Uiso 1 1 calc R U . . .
H34B H 0.852085 0.245442 0.907279 0.042 Uiso 1 1 calc R U . . .
H34C H 0.821318 0.386855 0.866971 0.042 Uiso 1 1 calc R U . . .
C11 C 0.44489(15) 0.42815(14) 0.60864(9) 0.0273(3) Uani 1 1 d . . . . .
H11A H 0.410538 0.386879 0.576815 0.041 Uiso 1 1 calc R U . . .
H11B H 0.541589 0.395688 0.592282 0.041 Uiso 1 1 calc R U . . .
H11C H 0.402650 0.519181 0.592242 0.041 Uiso 1 1 calc R U . . .
C7 C 0.18389(13) 0.42969(13) 0.70485(10) 0.0246(3) Uani 1 1 d . . . . .
H7 H 0.223064 0.373135 0.659704 0.030 Uiso 1 1 calc R U . . .
C35 C 0.84419(15) 0.15165(13) 0.76273(11) 0.0311(3) Uani 1 1 d . . . . .
H35A H 0.801135 0.145547 0.715092 0.047 Uiso 1 1 calc R U . . .
H35B H 0.829309 0.100128 0.816704 0.047 Uiso 1 1 calc R U . . .
H35C H 0.940107 0.121347 0.743441 0.047 Uiso 1 1 calc R U . . .
C10 C 0.47041(14) 0.25869(12) 0.73612(10) 0.0274(3) Uani 1 1 d . . . . .
H10A H 0.449895 0.242819 0.800835 0.041 Uiso 1 1 calc R U . . .
H10B H 0.567260 0.220472 0.719368 0.041 Uiso 1 1 calc R U . . .
H10C H 0.430515 0.221838 0.704950 0.041 Uiso 1 1 calc R U . . .
C6 C 0.04858(14) 0.47564(13) 0.73226(11) 0.0292(3) Uani 1 1 d . . . . .
H6 H -0.004673 0.452329 0.705087 0.035 Uiso 1 1 calc R U . . .
C37 C 0.59251(14) 0.80822(14) 0.54693(10) 0.0289(3) Uani 1 1 d . . . . .
H37A H 0.658705 0.797685 0.493726 0.043 Uiso 1 1 calc R U . . .
H37B H 0.540379 0.898010 0.554721 0.043 Uiso 1 1 calc R U . . .
H37C H 0.532944 0.772367 0.539634 0.043 Uiso 1 1 calc R U . . .
C14 C -0.04629(16) 0.82469(13) 0.86342(11) 0.0342(3) Uani 1 1 d . . . . .
H14A H 0.033142 0.834994 0.833743 0.051 Uiso 1 1 calc R U . . .
H14B H -0.092991 0.884325 0.908891 0.051 Uiso 1 1 calc R U . . .
H14C H -0.105631 0.840892 0.819127 0.051 Uiso 1 1 calc R U . . .
C38 C 0.76558(16) 0.78725(14) 0.63827(11) 0.0329(3) Uani 1 1 d . . . . .
H38A H 0.805524 0.747007 0.693450 0.049 Uiso 1 1 calc R U . . .
H38B H 0.721054 0.878757 0.640281 0.049 Uiso 1 1 calc R U . . .
H38C H 0.835429 0.765917 0.586892 0.049 Uiso 1 1 calc R U . . .
C23 C 0.48075(18) 0.91249(15) 0.88160(11) 0.0375(4) Uani 1 1 d . . . . .
H23A H 0.553617 0.876076 0.833843 0.056 Uiso 1 1 calc R U . . .
H23B H 0.512768 0.877040 0.939793 0.056 Uiso 1 1 calc R U . . .
H23C H 0.449352 1.004004 0.875773 0.056 Uiso 1 1 calc R U . . .
C25 C 0.24165(16) 0.89603(15) 0.48045(9) 0.0320(3) Uani 1 1 d . . . . .
H25A H 0.157466 0.971858 0.475841 0.048 Uiso 1 1 calc R U . . .
H25B H 0.249021 0.836055 0.440968 0.048 Uiso 1 1 calc R U . . .
H25C H 0.316303 0.918681 0.462685 0.048 Uiso 1 1 calc R U . . .
C26 C 0.12123(15) 0.81199(15) 0.60926(10) 0.0318(3) Uani 1 1 d . . . . .
H26A H 0.129580 0.765050 0.668563 0.048 Uiso 1 1 calc R U . . .
H26B H 0.113507 0.762940 0.567271 0.048 Uiso 1 1 calc R U . . .
H26C H 0.041580 0.892598 0.612694 0.048 Uiso 1 1 calc R U . . .
C13 C -0.12606(15) 0.67783(16) 0.96493(11) 0.0371(4) Uani 1 1 d . . . . .
H13A H -0.199379 0.709599 0.928726 0.056 Uiso 1 1 calc R U . . .
H13B H -0.154018 0.726965 1.016413 0.056 Uiso 1 1 calc R U . . .
H13C H -0.102185 0.589176 0.985955 0.056 Uiso 1 1 calc R U . . .
C22 C 0.25217(19) 0.93039(16) 0.95070(10) 0.0423(4) Uani 1 1 d . . . . .
H22A H 0.216032 1.022202 0.947874 0.063 Uiso 1 1 calc R U . . .
H22B H 0.286042 0.892819 1.008138 0.063 Uiso 1 1 calc R U . . .
H22C H 0.181663 0.907226 0.944900 0.063 Uiso 1 1 calc R U . . .

loop_
_atom_site_aniso_label
_atom_site_aniso_U_11
_atom_site_aniso_U_22
_atom_site_aniso_U_33
_atom_site_aniso_U_23
_atom_site_aniso_U_13
_atom_site_aniso_U_12
P2 0.01427(14) 0.01133(13) 0.01292(13) -0.00116(10) -0.00145(10) -0.00564(11)
P1 0.01511(14) 0.01480(14) 0.01269(13) -0.00056(10) -0.00151(10) -0.00817(11)
P3 0.01543(14) 0.01560(14) 0.01467(14) -0.00336(11) 0.00107(10) -0.00859(12)
N1 0.0198(5) 0.0175(5) 0.0130(4) 0.0010(4) -0.0038(4) -0.0098(4)
C3 0.0148(5) 0.0140(5) 0.0183(5) 0.0004(4) -0.0029(4) -0.0079(4)
C15 0.0138(5) 0.0121(5) 0.0168(5) -0.0016(4) 0.0004(4) -0.0057(4)
C16 0.0128(5) 0.0157(5) 0.0195(5) 0.0000(4) -0.0010(4) -0.0052(4)
C1 0.0200(5) 0.0173(5) 0.0110(5) -0.0010(4) -0.0028(4) -0.0102(4)
C20 0.0165(5) 0.0157(5) 0.0199(5) -0.0042(4) 0.0007(4) -0.0077(4)
C8 0.0176(5) 0.0149(5) 0.0196(5) -0.0013(4) -0.0047(4) -0.0084(4)
C27 0.0122(5) 0.0172(5) 0.0155(5) -0.0011(4) -0.0022(4) -0.0073(4)
C31 0.0153(5) 0.0207(6) 0.0269(6) -0.0069(5) -0.0019(5) -0.0059(5)
C32 0.0126(5) 0.0172(5) 0.0212(5) -0.0016(4) -0.0041(4) -0.0068(4)
C28 0.0145(5) 0.0201(6) 0.0170(5) 0.0007(4) -0.0020(4) -0.0093(4)
C4 0.0159(5) 0.0157(5) 0.0236(6) 0.0035(4) -0.0022(4) -0.0074(4)
C33 0.0179(6) 0.0148(5) 0.0268(6) 0.0010(5) -0.0025(5) -0.0062(5)
C17 0.0192(6) 0.0159(6) 0.0285(6) 0.0030(5) -0.0059(5) -0.0046(5)
C30 0.0187(6) 0.0301(7) 0.0213(6) -0.0095(5) 0.0031(4) -0.0105(5)
C19 0.0240(6) 0.0152(6) 0.0320(7) -0.0066(5) -0.0008(5) -0.0090(5)
C29 0.0193(6) 0.0281(6) 0.0170(5) 0.0000(5) 0.0007(4) -0.0129(5)
C2 0.0290(7) 0.0263(6) 0.0174(5) 0.0053(5) -0.0055(5) -0.0186(6)
C9 0.0175(5) 0.0174(5) 0.0215(6) -0.0062(4) -0.0018(4) -0.0076(5)
C36 0.0199(6) 0.0177(6) 0.0202(6) 0.0028(4) -0.0001(4) -0.0101(5)
C12 0.0175(6) 0.0230(6) 0.0251(6) -0.0015(5) 0.0052(5) -0.0074(5)
C18 0.0229(6) 0.0119(5) 0.0388(8) -0.0002(5) -0.0039(5) -0.0058(5)
C24 0.0225(6) 0.0197(6) 0.0192(6) 0.0005(4) -0.0078(5) -0.0068(5)
C5 0.0150(6) 0.0236(6) 0.0393(8) 0.0028(6) -0.0064(5) -0.0094(5)
C21 0.0327(7) 0.0189(6) 0.0180(5) -0.0054(5) -0.0016(5) -0.0122(5)
C34 0.0261(7) 0.0288(7) 0.0274(7) 0.0064(5) -0.0107(5) -0.0104(6)
C11 0.0319(7) 0.0300(7) 0.0229(6) -0.0099(5) 0.0016(5) -0.0155(6)
C7 0.0245(6) 0.0226(6) 0.0320(7) -0.0060(5) -0.0087(5) -0.0118(5)
C35 0.0299(7) 0.0180(6) 0.0388(8) -0.0014(6) 0.0011(6) -0.0071(6)
C10 0.0248(7) 0.0191(6) 0.0351(7) -0.0053(5) -0.0053(5) -0.0053(5)
C6 0.0238(7) 0.0277(7) 0.0441(8) -0.0024(6) -0.0125(6) -0.0155(6)
C37 0.0261(7) 0.0278(7) 0.0266(7) 0.0065(5) -0.0054(5) -0.0085(6)
C14 0.0346(8) 0.0203(7) 0.0359(8) -0.0047(6) 0.0081(6) -0.0059(6)
C38 0.0348(8) 0.0250(7) 0.0458(9) 0.0056(6) -0.0134(7) -0.0188(6)
C23 0.0534(10) 0.0345(8) 0.0384(8) 0.0018(7) -0.0222(7) -0.0267(8)
C25 0.0383(8) 0.0313(7) 0.0211(6) 0.0025(5) -0.0108(6) -0.0097(6)
C26 0.0354(8) 0.0374(8) 0.0319(7) -0.0010(6) -0.0111(6) -0.0221(7)
C13 0.0218(7) 0.0402(9) 0.0393(8) 0.0007(7) 0.0095(6) -0.0114(6)
C22 0.0596(11) 0.0323(8) 0.0236(7) -0.0111(6) 0.0101(7) -0.0130(8)

loop_
_atom_type_symbol
_atom_type_description
_atom_type_scat_dispersion_real
_atom_type_scat_dispersion_imag
_atom_type_scat_source
C C 0.0033 0.0016 'International Tables Vol C Tables 4.2.6.8 and 6.1.1.4'
H H 0.0000 0.0000 'International Tables Vol C Tables 4.2.6.8 and 6.1.1.4'
N N 0.0061 0.0033 'International Tables Vol C Tables 4.2.6.8 and 6.1.1.4'
P P 0.1023 0.0942 'International Tables Vol C Tables 4.2.6.8 and 6.1.1.4'

loop_
_geom_angle_atom_site_label_1
_geom_angle_atom_site_label_2
_geom_angle_atom_site_label_3
_geom_angle
_geom_angle_site_symmetry_1
_geom_angle_site_symmetry_3
_geom_angle_publ_flag
P3 P2 P1 91.869(16) . . ?
C15 P2 P1 110.36(4) . . ?
C15 P2 P3 103.73(4) . . ?
N1 P1 P2 97.10(4) . . ?
N1 P1 C27 105.39(5) . . ?
C27 P1 P2 98.77(4) . . ?
C3 P3 P2 103.55(4) . . ?
C1 P3 P2 94.69(4) . . ?
C1 P3 C3 105.02(5) . . ?
C1 N1 P1 122.72(9) . . ?
C8 C3 P3 124.32(8) . . ?
C8 C3 C4 119.98(11) . . ?
C4 C3 P3 115.39(9) . . ?
C16 C15 P2 113.29(8) . . ?
C20 C15 P2 126.93(9) . . ?
C20 C15 C16 119.77(11) . . ?
C15 C16 C24 122.73(10) . . ?
C17 C16 C15 118.74(11) . . ?
C17 C16 C24 118.40(11) . . ?
N1 C1 P3 122.73(9) . . ?
N1 C1 C2 120.41(11) . . ?
C2 C1 P3 116.68(9) . . ?
C15 C20 C21 124.29(11) . . ?
C19 C20 C15 118.66(11) . . ?
C19 C20 C21 117.04(11) . . ?
C3 C8 C9 125.21(10) . . ?
C7 C8 C3 118.39(11) . . ?
C7 C8 C9 116.36(11) . . ?
C32 C27 P1 127.75(9) . . ?
C28 C27 P1 112.49(8) . . ?
C28 C27 C32 119.69(10) . . ?
C32 C31 H31 118.9 . . ?
C30 C31 H31 118.9 . . ?
C30 C31 C32 122.16(12) . . ?
C27 C32 C33 123.06(10) . . ?
C31 C32 C27 117.98(11) . . ?
C31 C32 C33 118.79(11) . . ?
C27 C28 C36 123.45(10) . . ?
C29 C28 C27 119.37(11) . . ?
C29 C28 C36 117.15(10) . . ?
C3 C4 C12 121.89(11) . . ?
C5 C4 C3 118.93(12) . . ?
C5 C4 C12 119.14(11) . . ?
C32 C33 H33 107.5 . . ?
C32 C33 C34 110.13(10) . . ?
C32 C33 C35 114.86(11) . . ?
C34 C33 H33 107.5 . . ?
C34 C33 C35 108.98(11) . . ?
C35 C33 H33 107.5 . . ?
C16 C17 H17 119.3 . . ?
C18 C17 C16 121.46(12) . . ?
C18 C17 H17 119.3 . . ?
C31 C30 H30 120.2 . . ?
C29 C30 C31 119.61(11) . . ?
C29 C30 H30 120.2 . . ?
C20 C19 H19 119.2 . . ?
C18 C19 C20 121.63(12) . . ?
C18 C19 H19 119.2 . . ?
C28 C29 H29 119.5 . . ?
C30 C29 C28 120.97(12) . . ?
C30 C29 H29 119.5 . . ?
C1 C2 H2A 109.5 . . ?
C1 C2 H2B 109.5 . . ?
C1 C2 H2C 109.5 . . ?
H2A C2 H2B 109.5 . . ?
H2A C2 H2C 109.5 . . ?
H2B C2 H2C 109.5 . . ?
C8 C9 H9 107.8 . . ?
C8 C9 C11 112.28(10) . . ?
C8 C9 C10 110.58(10) . . ?
C11 C9 H9 107.8 . . ?
C10 C9 H9 107.8 . . ?
C10 C9 C11 110.38(11) . . ?
C28 C36 H36 107.4 . . ?
C28 C36 C37 112.87(11) . . ?
C28 C36 C38 110.86(11) . . ?
C37 C36 H36 107.4 . . ?
C37 C36 C38 110.76(11) . . ?
C38 C36 H36 107.4 . . ?
C4 C12 H12 107.6 . . ?
C4 C12 C14 110.10(11) . . ?
C4 C12 C13 113.80(12) . . ?
C14 C12 H12 107.6 . . ?
C14 C12 C13 109.83(12) . . ?
C13 C12 H12 107.6 . . ?
C17 C18 C19 119.65(12) . . ?
C17 C18 H18 120.2 . . ?
C19 C18 H18 120.2 . . ?
C16 C24 H24 107.4 . . ?
C16 C24 C26 109.68(11) . . ?
C25 C24 C16 114.17(11) . . ?
C25 C24 H24 107.4 . . ?
C25 C24 C26 110.42(11) . . ?
C26 C24 H24 107.4 . . ?
C4 C5 H5 119.4 . . ?
C6 C5 C4 121.18(12) . . ?
C6 C5 H5 119.4 . . ?
C20 C21 H21 107.5 . . ?
C20 C21 C23 111.95(11) . . ?
C20 C21 C22 110.56(12) . . ?
C23 C21 H21 107.5 . . ?
C23 C21 C22 111.67(13) . . ?
C22 C21 H21 107.5 . . ?
C33 C34 H34A 109.5 . . ?
C33 C34 H34B 109.5 . . ?
C33 C34 H34C 109.5 . . ?
H34A C34 H34B 109.5 . . ?
H34A C34 H34C 109.5 . . ?
H34B C34 H34C 109.5 . . ?
C9 C11 H11A 109.5 . . ?
C9 C11 H11B 109.5 . . ?
C9 C11 H11C 109.5 . . ?
H11A C11 H11B 109.5 . . ?
H11A C11 H11C 109.5 . . ?
H11B C11 H11C 109.5 . . ?
C8 C7 H7 119.2 . . ?
C6 C7 C8 121.59(13) . . ?
C6 C7 H7 119.2 . . ?
C33 C35 H35A 109.5 . . ?
C33 C35 H35B 109.5 . . ?
C33 C35 H35C 109.5 . . ?
H35A C35 H35B 109.5 . . ?
H35A C35 H35C 109.5 . . ?
H35B C35 H35C 109.5 . . ?
C9 C10 H10A 109.5 . . ?
C9 C10 H10B 109.5 . . ?
C9 C10 H10C 109.5 . . ?
H10A C10 H10B 109.5 . . ?
H10A C10 H10C 109.5 . . ?
H10B C10 H10C 109.5 . . ?
C5 C6 H6 120.1 . . ?
C7 C6 C5 119.81(12) . . ?
C7 C6 H6 120.1 . . ?
C36 C37 H37A 109.5 . . ?
C36 C37 H37B 109.5 . . ?
C36 C37 H37C 109.5 . . ?
H37A C37 H37B 109.5 . . ?
H37A C37 H37C 109.5 . . ?
H37B C37 H37C 109.5 . . ?
C12 C14 H14A 109.5 . . ?
C12 C14 H14B 109.5 . . ?
C12 C14 H14C 109.5 . . ?
H14A C14 H14B 109.5 . . ?
H14A C14 H14C 109.5 . . ?
H14B C14 H14C 109.5 . . ?
C36 C38 H38A 109.5 . . ?
C36 C38 H38B 109.5 . . ?
C36 C38 H38C 109.5 . . ?
H38A C38 H38B 109.5 . . ?
H38A C38 H38C 109.5 . . ?
H38B C38 H38C 109.5 . . ?
C21 C23 H23A 109.5 . . ?
C21 C23 H23B 109.5 . . ?
C21 C23 H23C 109.5 . . ?
H23A C23 H23B 109.5 . . ?
H23A C23 H23C 109.5 . . ?
H23B C23 H23C 109.5 . . ?
C24 C25 H25A 109.5 . . ?
C24 C25 H25B 109.5 . . ?
C24 C25 H25C 109.5 . . ?
H25A C25 H25B 109.5 . . ?
H25A C25 H25C 109.5 . . ?
H25B C25 H25C 109.5 . . ?
C24 C26 H26A 109.5 . . ?
C24 C26 H26B 109.5 . . ?
C24 C26 H26C 109.5 . . ?
H26A C26 H26B 109.5 . . ?
H26A C26 H26C 109.5 . . ?
H26B C26 H26C 109.5 . . ?
C12 C13 H13A 109.5 . . ?
C12 C13 H13B 109.5 . . ?
C12 C13 H13C 109.5 . . ?
H13A C13 H13B 109.5 . . ?
H13A C13 H13C 109.5 . . ?
H13B C13 H13C 109.5 . . ?
C21 C22 H22A 109.5 . . ?
C21 C22 H22B 109.5 . . ?
C21 C22 H22C 109.5 . . ?
H22A C22 H22B 109.5 . . ?
H22A C22 H22C 109.5 . . ?
H22B C22 H22C 109.5 . . ?

loop_
_geom_bond_atom_site_label_1
_geom_bond_atom_site_label_2
_geom_bond_distance
_geom_bond_site_symmetry_2
_geom_bond_publ_flag
P2 P1 2.2683(4) . ?
P2 P3 2.1947(4) . ?
P2 C15 1.8524(11) . ?
P1 N1 1.7143(10) . ?
P1 C27 1.8580(12) . ?
P3 C3 1.8522(12) . ?
P3 C1 1.8457(12) . ?
N1 C1 1.2799(15) . ?
C3 C8 1.4169(16) . ?
C3 C4 1.4200(16) . ?
C15 C16 1.4252(16) . ?
C15 C20 1.4143(16) . ?
C16 C17 1.3956(16) . ?
C16 C24 1.5277(17) . ?
C1 C2 1.5002(16) . ?
C20 C19 1.3992(17) . ?
C20 C21 1.5179(18) . ?
C8 C9 1.5224(17) . ?
C8 C7 1.3978(17) . ?
C27 C32 1.4247(16) . ?
C27 C28 1.4196(16) . ?
C31 H31 0.9500 . ?
C31 C32 1.3960(17) . ?
C31 C30 1.3865(19) . ?
C32 C33 1.5249(17) . ?
C28 C29 1.3970(17) . ?
C28 C36 1.5264(17) . ?
C4 C12 1.5300(18) . ?
C4 C5 1.3913(18) . ?
C33 H33 1.0000 . ?
C33 C34 1.5366(19) . ?
C33 C35 1.5370(18) . ?
C17 H17 0.9500 . ?
C17 C18 1.3818(19) . ?
C30 H30 0.9500 . ?
C30 C29 1.3802(19) . ?
C19 H19 0.9500 . ?
C19 C18 1.382(2) . ?
C29 H29 0.9500 . ?
C2 H2A 0.9800 . ?
C2 H2B 0.9800 . ?
C2 H2C 0.9800 . ?
C9 H9 1.0000 . ?
C9 C11 1.5350(18) . ?
C9 C10 1.5338(18) . ?
C36 H36 1.0000 . ?
C36 C37 1.5293(18) . ?
C36 C38 1.5319(19) . ?
C12 H12 1.0000 . ?
C12 C14 1.5325(19) . ?
C12 C13 1.5365(18) . ?
C18 H18 0.9500 . ?
C24 H24 1.0000 . ?
C24 C25 1.5255(18) . ?
C24 C26 1.5353(19) . ?
C5 H5 0.9500 . ?
C5 C6 1.385(2) . ?
C21 H21 1.0000 . ?
C21 C23 1.531(2) . ?
C21 C22 1.532(2) . ?
C34 H34A 0.9800 . ?
C34 H34B 0.9800 . ?
C34 H34C 0.9800 . ?
C11 H11A 0.9800 . ?
C11 H11B 0.9800 . ?
C11 H11C 0.9800 . ?
C7 H7 0.9500 . ?
C7 C6 1.3803(19) . ?
C35 H35A 0.9800 . ?
C35 H35B 0.9800 . ?
C35 H35C 0.9800 . ?
C10 H10A 0.9800 . ?
C10 H10B 0.9800 . ?
C10 H10C 0.9800 . ?
C6 H6 0.9500 . ?
C37 H37A 0.9800 . ?
C37 H37B 0.9800 . ?
C37 H37C 0.9800 . ?
C14 H14A 0.9800 . ?
C14 H14B 0.9800 . ?
C14 H14C 0.9800 . ?
C38 H38A 0.9800 . ?
C38 H38B 0.9800 . ?
C38 H38C 0.9800 . ?
C23 H23A 0.9800 . ?
C23 H23B 0.9800 . ?
C23 H23C 0.9800 . ?
C25 H25A 0.9800 . ?
C25 H25B 0.9800 . ?
C25 H25C 0.9800 . ?
C26 H26A 0.9800 . ?
C26 H26B 0.9800 . ?
C26 H26C 0.9800 . ?
C13 H13A 0.9800 . ?
C13 H13B 0.9800 . ?
C13 H13C 0.9800 . ?
C22 H22A 0.9800 . ?
C22 H22B 0.9800 . ?
C22 H22C 0.9800 . ?

loop_
_geom_torsion_atom_site_label_1
_geom_torsion_atom_site_label_2
_geom_torsion_atom_site_label_3
_geom_torsion_atom_site_label_4
_geom_torsion
_geom_torsion_site_symmetry_1
_geom_torsion_site_symmetry_2
_geom_torsion_site_symmetry_3
_geom_torsion_site_symmetry_4
_geom_torsion_publ_flag
P2 P1 N1 C1 -19.91(10) . . . . ?
P2 P1 C27 C32 -112.47(10) . . . . ?
P2 P1 C27 C28 70.61(8) . . . . ?
P2 P3 C3 C8 43.62(11) . . . . ?
P2 P3 C3 C4 -129.97(8) . . . . ?
P2 P3 C1 N1 24.66(10) . . . . ?
P2 P3 C1 C2 -160.22(8) . . . . ?
P2 C15 C16 C17 -176.31(9) . . . . ?
P2 C15 C16 C24 7.82(14) . . . . ?
P2 C15 C20 C19 175.55(9) . . . . ?
P2 C15 C20 C21 -5.82(17) . . . . ?
P1 P2 C15 C16 143.94(7) . . . . ?
P1 P2 C15 C20 -34.94(11) . . . . ?
P1 N1 C1 P3 -2.99(14) . . . . ?
P1 N1 C1 C2 -177.93(9) . . . . ?
P1 C27 C32 C31 178.17(9) . . . . ?
P1 C27 C32 C33 -6.67(16) . . . . ?
P1 C27 C28 C29 -178.66(9) . . . . ?
P1 C27 C28 C36 3.58(14) . . . . ?
P3 P2 C15 C16 -118.79(8) . . . . ?
P3 P2 C15 C20 62.33(10) . . . . ?
P3 C3 C8 C9 12.18(17) . . . . ?
P3 C3 C8 C7 -169.91(10) . . . . ?
P3 C3 C4 C12 -5.96(15) . . . . ?
P3 C3 C4 C5 171.83(10) . . . . ?
N1 P1 C27 C32 -12.56(11) . . . . ?
N1 P1 C27 C28 170.53(8) . . . . ?
C3 P3 C1 N1 130.04(10) . . . . ?
C3 P3 C1 C2 -54.84(10) . . . . ?
C3 C8 C9 C11 -121.82(13) . . . . ?
C3 C8 C9 C10 114.41(13) . . . . ?
C3 C8 C7 C6 -1.6(2) . . . . ?
C3 C4 C12 C14 85.27(15) . . . . ?
C3 C4 C12 C13 -150.94(12) . . . . ?
C3 C4 C5 C6 -1.1(2) . . . . ?
C15 C16 C17 C18 -0.30(18) . . . . ?
C15 C16 C24 C25 -152.43(12) . . . . ?
C15 C16 C24 C26 83.06(14) . . . . ?
C15 C20 C19 C18 1.56(19) . . . . ?
C15 C20 C21 C23 117.72(14) . . . . ?
C15 C20 C21 C22 -117.09(14) . . . . ?
C16 C15 C20 C19 -3.26(17) . . . . ?
C16 C15 C20 C21 175.36(11) . . . . ?
C16 C17 C18 C19 -1.4(2) . . . . ?
C1 P3 C3 C8 -55.10(11) . . . . ?
C1 P3 C3 C4 131.30(9) . . . . ?
C20 C15 C16 C17 2.66(16) . . . . ?
C20 C15 C16 C24 -173.21(11) . . . . ?
C20 C19 C18 C17 0.8(2) . . . . ?
C8 C3 C4 C12 -179.86(11) . . . . ?
C8 C3 C4 C5 -2.07(17) . . . . ?
C8 C7 C6 C5 -1.5(2) . . . . ?
C27 P1 N1 C1 -121.07(10) . . . . ?
C27 C32 C33 C34 -70.08(14) . . . . ?
C27 C32 C33 C35 166.45(11) . . . . ?
C27 C28 C29 C30 0.01(18) . . . . ?
C27 C28 C36 C37 -128.88(12) . . . . ?
C27 C28 C36 C38 106.21(13) . . . . ?
C31 C32 C33 C34 105.05(13) . . . . ?
C31 C32 C33 C35 -18.43(16) . . . . ?
C31 C30 C29 C28 -3.11(19) . . . . ?
C32 C27 C28 C29 4.15(17) . . . . ?
C32 C27 C28 C36 -173.61(11) . . . . ?
C32 C31 C30 C29 2.05(19) . . . . ?
C28 C27 C32 C31 -5.12(16) . . . . ?
C28 C27 C32 C33 170.05(11) . . . . ?
C4 C3 C8 C9 -174.50(11) . . . . ?
C4 C3 C8 C7 3.41(17) . . . . ?
C4 C5 C6 C7 2.9(2) . . . . ?
C17 C16 C24 C25 31.69(16) . . . . ?
C17 C16 C24 C26 -92.82(13) . . . . ?
C30 C31 C32 C27 2.06(18) . . . . ?
C30 C31 C32 C33 -173.31(12) . . . . ?
C19 C20 C21 C23 -63.63(15) . . . . ?
C19 C20 C21 C22 61.56(15) . . . . ?
C29 C28 C36 C37 53.31(15) . . . . ?
C29 C28 C36 C38 -71.60(15) . . . . ?
C9 C8 C7 C6 176.46(13) . . . . ?
C36 C28 C29 C30 177.91(11) . . . . ?
C12 C4 C5 C6 176.72(13) . . . . ?
C24 C16 C17 C18 175.75(12) . . . . ?
C5 C4 C12 C14 -92.52(15) . . . . ?
C5 C4 C12 C13 31.27(17) . . . . ?
C21 C20 C19 C18 -177.17(12) . . . . ?
C7 C8 C9 C11 60.23(15) . . . . ?
C7 C8 C9 C10 -63.53(14) . . . . ?
